data_1518054
loop_
_publ_author_name
'Papiernik, Renee'
'Frit, Bernard'

_publ_section_title
;
 Structure cristalline de la variete basse temperature de l'oxyfluorure
 Zr3F8O2
;
_journal_name_full 'Revue de Chimie Minerale'
_journal_page_first 321
_journal_page_last 334
_journal_volume 21
_journal_year 1984
_chemical_formula_sum 'F7.92 O2.08 Pb0.04 Zr3'
_chemical_formula_weight 465.706
_space_group_IT_number 186
_symmetry_cell_setting hexagonal
_symmetry_Int_Tables_number 186
_symmetry_space_group_name_Hall 'P 6c -2c'
_symmetry_space_group_name_H-M 'P 63 m c'
_cell_angle_alpha 90
_cell_angle_beta 90
_cell_angle_gamma 120
_cell_formula_units_Z 4
_cell_length_a 7.671(5)
_cell_length_b 7.671(5)
_cell_length_c 12.49(1)
_cell_volume 636.5(8)
_diffrn_ambient_temperature 293
_diffrn_radiation_probe x-ray
_diffrn_radiation_type MoK\a
_diffrn_radiation_wavelength 0.71069
_exptl_crystal_density_diffrn 4.77
_exptl_crystal_density_meas 4.65(5)
_refine_ls_number_reflns 474
_refine_ls_R_factor_gt 0.031
_cod_data_source_file RCM-1984-21-321-334.cif
_cod_data_source_block Zr3F8O2
_cod_original_cell_volume 636.5(11)
_cod_database_code 1518054

loop_
_symmetry_equiv_pos_site_id
_symmetry_equiv_pos_as_xyz
1 x,y,z
2 x-y,x,1/2+z
3 -y,x-y,z
4 -x,-y,1/2+z
5 -x+y,-x,z
6 y,-x+y,1/2+z
7 y,x,1/2+z
8 -x+y,y,z
9 -x,-x+y,1/2+z
10 -y,-x,z
11 x-y,-y,1/2+z
12 x,x-y,z

loop_
_atom_site_label
_atom_site_type_symbol
_atom_site_thermal_displace_type
_atom_site_fract_x
_atom_site_fract_y
_atom_site_fract_z
_atom_site_occupancy
_atom_site_U_iso_or_equiv
Pb1 Pb Uiso 0.33333 0.66667 0.7404(9) 0.085(1) 0.009(3)
Zr1 Zr Uiso 0.17890(10) -0.17890(10) 0.25970(10) 1.000 0.0030(3)
Zr2 Zr Uiso 0.51220(10) -0.51220(10) -0.01000 1.000 0.0033(3)
F1 F Uiso 0.0050(10) 0.3410(10) 0.1290(10) 1.000 0.0082(9)
F2 F Uiso 0.2232(7) -0.2232(7) 0.9590(10) 1.000 0.0076(13)
F3 F Uiso 0.1610(10) -0.1610(10) 0.4390(10) 0.680(10) 0.0076
F4 F Uiso 0.1086(7) -0.1086(7) 0.7870(8) 1.000 0.0076(13)
F5 F Uiso 0.33333 0.66667 0.180(2) 0.650(10) 0.0076
O3 O Uiso 0.33333 0.66667 0.528(3) 0.59(9) 0.0076
O4 O Uiso 0.4640(10) -0.4640(10) 0.3270(10) 0.6(2) 0.0076
F6 F Uiso 0.33333 0.66667 0.575(4) 0.41(9) 0.0076
F7 F Uiso 0.505(2) -0.505(2) 0.312(2) 0.4(2) 0.0076
O1 O Uiso 0.204(2) -0.204(2) 0.421(3) 0.32(2) 0.0076
O2 O Uiso 0.33333 0.66667 0.222(5) 0.35(10) 0.0076

loop_
_atom_type_symbol
_atom_type_description
_atom_type_scat_dispersion_real
_atom_type_scat_dispersion_imag
_atom_type_scat_source
F F 0.0171 0.0103 ' International Tables Vol C Tables 4.2.6.8 and 6.1.1.4'
O O 0.0106 0.0060 ' International Tables Vol C Tables 4.2.6.8 and 6.1.1.4'
Zr Zr -2.9673 0.5597 ' International Tables Vol C Tables 4.2.6.8 and 6.1.1.4'

loop_
_geom_angle_atom_site_label_1
_geom_angle_atom_site_label_2
_geom_angle_atom_site_label_3
_geom_angle
_geom_angle_site_symmetry_1
_geom_angle_site_symmetry_3
_geom_angle_publ_flag
F1 Pb1 F1 99.2(4) 2_665 4_565 yes
F3 Zr1 F4 75.9(3) . 2_554 yes
F1 Zr1 F3 141.1(3) 5_555 . yes
F4 Zr1 O1 88.2(5) 2_554 . yes
F1 Zr1 O1 141.9(5) 5_555 . yes
F4 Zr1 F5 141.2(3) 2_554 1_545 yes
F1 Zr1 F5 72.8(5) 5_555 1_545 yes
F4 Zr1 O2 143.5(2) 2_554 1_545 yes
F1 Zr1 O2 82.9(13) 5_555 1_545 yes
F4 Zr1 O4 87.3(3) 2_554 3_545 yes
F4 Zr1 F7 75.7(5) 2_554 3_545 yes
F1 Zr1 F4 73.8(4) 5_555 2_554 yes
F4 Zr1 O4 144.0(4) 2_554 5_655 yes
F4 Zr1 F7 141.9(7) 2_554 5_655 yes
F1 Zr1 O4 84.6(4) 5_555 3_545 yes
O4 Zr1 O4 92.0(4) 3_545 5_655 yes
F1 Zr1 F7 73.5(7) 5_555 3_545 yes
F7 Zr1 F7 120.8(8) 3_545 5_655 yes
F1 Zr1 O4 142.0(4) 5_555 5_655 yes
F1 Zr1 F7 141.4(7) 5_555 5_655 yes
F2 Zr2 F3 74.7(3) 3_544 2_544 yes
F1 Zr2 F3 140.2(4) 3_655 2_544 yes
F2 Zr2 F3 141.6(4) 5_654 2_544 yes
F2 Zr2 O1 86.7(7) 3_544 2_544 yes
F1 Zr2 O1 142.9(9) 3_655 2_544 yes
F2 Zr2 O1 142.7(10) 5_654 2_544 yes
F2 Zr2 O3 143.13(19) 3_544 2_644 yes
F1 Zr2 O3 84.6(8) 3_655 2_644 yes
F2 Zr2 O3 143.1(2) 5_654 2_644 yes
F2 Zr2 F6 140.9(4) 3_544 2_644 yes
F1 Zr2 F6 73.1(9) 3_655 2_644 yes
F2 Zr2 F6 140.9(4) 5_654 2_644 yes
F1 Zr2 F2 115.1(4) 3_655 3_544 yes
F2 Zr2 O4 86.5(4) 3_544 4_644 yes
F2 Zr2 F7 74.8(6) 3_544 4_644 yes
F2 Zr2 F2 73.7(3) 3_544 5_654 yes
F1 Zr2 O4 144.6(3) 3_655 4_644 yes
F1 Zr2 F7 142.9(4) 3_655 4_644 yes
F1 Zr2 F2 74.4(4) 3_655 5_654 yes
F2 Zr2 O4 86.5(4) 5_654 4_644 yes
F2 Zr2 F7 74.8(5) 5_654 4_644 yes
Pb1 F1 Zr1 99.4(5) 2_554 3_555 yes
Pb1 F1 Zr2 94.1(3) 2_554 5_665 yes
Zr1 F1 Zr2 147.2(4) 3_555 5_665 yes
Zr2 F2 Zr2 154.0(6) 3_546 5_656 yes
Zr1 F3 Zr2 102.7(4) . 2_445 yes
Zr1 F5 Zr1 102.4(7) 1_565 3_555 yes
Zr1 F5 Zr1 102.4(7) 1_565 5_665 yes
Zr1 F5 Zr1 102.4(7) 3_555 5_665 yes
Zr2 F6 Zr2 100.6(14) 2_455 4_655 yes
Zr1 F7 Zr2 103.3(7) 5_655 4_645 yes
Zr1 F7 Zr2 103.3(8) 3_545 4_645 yes
Zr1 F7 Zr1 103.0(7) 3_545 5_655 yes
Zr1 O1 Zr2 117.4(11) . 2_445 yes
Zr1 O2 Zr1 115.2(11) 1_565 3_555 yes
Zr1 O2 Zr1 115.2(11) 1_565 5_665 yes
Zr1 O2 Zr1 115.2(11) 3_555 5_665 yes
Zr2 O3 Zr2 115.1(7) 2_455 4_655 yes
Zr1 O4 Zr1 116.5(5) 3_545 5_655 yes
Zr1 O4 Zr2 116.7(4) 5_655 4_645 yes
Zr1 O4 Zr2 116.7(4) 3_545 4_645 yes

loop_
_geom_bond_atom_site_label_1
_geom_bond_atom_site_label_2
_geom_bond_distance
_geom_bond_site_symmetry_2
_geom_bond_publ_flag
Pb1 F1 2.919(11) 2_665 yes
Pb1 F1 2.919(11) 4_565 yes
Zr1 F3 2.252(13) . yes
Zr1 O1 2.04(4) . yes
Zr1 F5 2.281(11) 1_545 yes
Zr1 O2 2.105(13) 1_545 yes
Zr1 F4 2.102(6) 2_554 yes
Zr1 O4 2.090(10) 3_545 yes
Zr1 F7 2.27(2) 3_545 yes
Zr1 F1 2.071(11) 5_555 yes
Zr1 O4 2.090(8) 5_655 yes
Zr1 F7 2.271(15) 5_655 yes
Zr2 F3 2.272(8) 2_544 yes
Zr2 O1 2.09(2) 2_544 yes
Zr2 O3 2.107(9) 2_644 yes
Zr2 F6 2.31(2) 2_644 yes
Zr2 F2 2.112(7) 3_544 yes
Zr2 F1 2.142(12) 3_655 yes
Zr2 O4 2.060(13) 4_644 yes
Zr2 F7 2.24(2) 4_644 yes
Zr2 F2 2.112(6) 5_654 yes
